data_1534625
loop_
_publ_author_name
'Goebbels, D.'
'Meyer, G.'

_publ_section_title
;
 Hexaamminechromium diamminetetrafluorochromate(III)
 bis(tetrafluoroborate)
;
_journal_name_full 'Private Communication'
_journal_page_first 1
_journal_page_last 1
_journal_volume 2001
_journal_year 2001
_chemical_formula_sum 'B2 Cr2 F12 H24 N8'
_chemical_name_systematic '(Cr (N H3)6) (Cr (N H3)2 F4) (B F4)2'
_space_group_IT_number 127
_symmetry_space_group_name_Hall '-P 4 2ab'
_symmetry_space_group_name_H-M 'P 4/m b m'
_cell_angle_alpha 90
_cell_angle_beta 90
_cell_angle_gamma 90
_cell_formula_units_Z 2
_cell_length_a 10.5322
_cell_length_b 10.5322
_cell_length_c 7.7371
_cell_volume 858.255
_citation_journal_id_ASTM PRICO6
_cod_data_source_file Goebbels_PRICO6_2001_248.cif
_cod_data_source_block H24B2Cr2F12N8
_cod_original_cell_volume 858.2551
_cod_original_formula_sum 'H24 B2 Cr2 F12 N8'
_cod_database_code 1534625

loop_
_symmetry_equiv_pos_as_xyz
x,y,z
-y,x,z
-x,-y,z
y,-x,z
x+1/2,-y+1/2,-z
y+1/2,x+1/2,-z
-x+1/2,y+1/2,-z
-y+1/2,-x+1/2,-z
-x,-y,-z
y,-x,-z
x,y,-z
-y,x,-z
-x-1/2,y-1/2,z
-y-1/2,-x-1/2,z
x-1/2,-y-1/2,z
y-1/2,x-1/2,z

loop_
_atom_site_label
_atom_site_type_symbol
_atom_site_fract_x
_atom_site_fract_y
_atom_site_fract_z
_atom_site_occupancy
_atom_site_U_iso_or_equiv
Cr1 Cr+3 0 0.5 0 1 0.0
H2 H+1 0.296 0.115 0.066 1 0.0
F1 F-1 0.83506 0.0725 0 1 0.0
Cr2 Cr+3 0 0 0 1 0.0
H3 H+1 -0.003 0.082 0.298 1 0.0
H1 H+1 0.669 0.09 0.171 1 0.0
F4 F-1 0.3484 0.2595 0.3547 0.5 0.0
N2 N-3 -0.1401 0.3599 0 1 0.0
N3 N-3 0 0 0.2707 1 0.0
N1 N-3 0.6007 0.1007 0.1856 1 0.0
B1 B+3 0.3131 0.1869 0.5 1 0.0
F2 F-1 0.4076 0.0924 0.5 1 0.0
F3 F-1 0.1904 0.164 0.5 0.5 0.0
